data_1540884
loop_
_publ_author_name
'Sandre, E.'
'Carteaux, V.'
'Ouvrard, G.'

_publ_section_title
;
 A new lamellar tellurosilicate In Si Te3
;
_journal_name_full
;
Comptes Rendus Hebdomadaires des Seances de l'Academie des Sciences, Serie 2 
(1984-1993)
;
_journal_page_first 1151
_journal_page_last 1156
_journal_volume 314
_journal_year 1992
_chemical_formula_sum 'In Si Te3'
_space_group_IT_number 143
_symmetry_space_group_name_Hall 'P 3'
_symmetry_space_group_name_H-M 'P 3'
_cell_angle_alpha 90
_cell_angle_beta 90
_cell_angle_gamma 120
_cell_formula_units_Z 1
_cell_length_a 7.0411
_cell_length_b 7.0411
_cell_length_c 7.1001
_cell_volume 304.843
_citation_journal_id_ASTM CRAMED
_cod_data_source_file Sandre_CRAMED_1992_1516.cif
_cod_data_source_block In1Si1Te3
_cod_original_cell_volume 304.8429
_cod_original_formula_sum 'In1 Si1 Te3'
_cod_database_code 1540884

loop_
_symmetry_equiv_pos_as_xyz
x,y,z
-y,x-y,z
-x+y,-x,z

loop_
_atom_site_label
_atom_site_type_symbol
_atom_site_fract_x
_atom_site_fract_y
_atom_site_fract_z
_atom_site_occupancy
_atom_site_U_iso_or_equiv
In1 In+2 0.3333 0.6667 0.4999 1 0.0
Si1 Si+4 0 0 0.3382 1 0.0
Te1 Te-2 0 0.6601 0.23403 1 0.0
